data_7234672
loop_
_publ_author_name
'Hao Zhang'
'Tianlu Sheng'
'Shengmin Hu'
'Chao Zhuo'
'Ruibiao Fu'
'Yuehong Wen'
'Haoran Li'
'Xintao Wu'

_publ_section_title
;
 Confinement of an electron-capturing unit within an electron-donating
 framework for X-ray detection
;
_journal_name_full 'Journal of Materials Chemistry C'
_journal_page_first 3431
_journal_page_last 3436
_journal_paper_doi 10.1039/C6TC00116E
_journal_volume 4
_journal_year 2016
_chemical_formula_sum 'C39 H58 N14 O26 Zn4'
_chemical_formula_weight 1400.55
_space_group_IT_number 15
_space_group_name_Hall '-C 2yc'
_space_group_name_H-M_alt 'C 1 2/c 1'
_symmetry_cell_setting monoclinic
_symmetry_space_group_name_H-M 'C 1 2/c 1'
_atom_sites_solution_hydrogens geom
_atom_sites_solution_primary direct
_atom_sites_solution_secondary difmap
_cell_angle_alpha 90.00
_cell_angle_beta 95.907(10)
_cell_angle_gamma 90.00
_cell_formula_units_Z 8
_cell_length_a 38.393(17)
_cell_length_b 14.694(6)
_cell_length_c 18.872(8)
_cell_measurement_reflns_used 14573
_cell_measurement_temperature 293(2)
_cell_measurement_theta_max 27.4855
_cell_measurement_theta_min 2.1152
_cell_volume 10590(8)
_computing_cell_refinement 'CrystalClear (Rigaku Inc., 2008)'
_computing_data_collection 'CrystalClear (Rigaku Inc., 2008)'
_computing_data_reduction 'CrystalClear (Rigaku Inc., 2008)'
_computing_molecular_graphics 'Bruker SHELXTL'
_computing_publication_material 'Bruker SHELXTL'
_computing_structure_refinement 'SHELXL-97 (Sheldrick, 1997)'
_computing_structure_solution 'SHELXS-97 (Sheldrick, 1990)'
_diffrn_ambient_temperature 293(2)
_diffrn_measured_fraction_theta_full 0.999
_diffrn_measured_fraction_theta_max 0.999
_diffrn_measurement_device_type Saturn724HG
_diffrn_measurement_method CCD_Profile_fitting
_diffrn_radiation_monochromator graphite
_diffrn_radiation_source 'fine-focus sealed tube'
_diffrn_radiation_type MoK\a
_diffrn_radiation_wavelength 0.71073
_diffrn_reflns_av_R_equivalents 0.1150
_diffrn_reflns_av_sigmaI/netI 0.1113
_diffrn_reflns_limit_h_max 45
_diffrn_reflns_limit_h_min -42
_diffrn_reflns_limit_k_max 17
_diffrn_reflns_limit_k_min -17
_diffrn_reflns_limit_l_max 16
_diffrn_reflns_limit_l_min -22
_diffrn_reflns_number 36418
_diffrn_reflns_theta_full 25.00
_diffrn_reflns_theta_max 25.00
_diffrn_reflns_theta_min 2.12
_exptl_absorpt_coefficient_mu 1.892
_exptl_absorpt_correction_T_max 1.0000
_exptl_absorpt_correction_T_min 0.4216
_exptl_absorpt_correction_type multi-scan
_exptl_crystal_colour 'Pale yellow'
_exptl_crystal_density_diffrn 1.757
_exptl_crystal_density_method 'not measured'
_exptl_crystal_description prismatic
_exptl_crystal_F_000 5743
_exptl_crystal_size_max 0.2000
_exptl_crystal_size_mid 0.2000
_exptl_crystal_size_min 0.2000
_refine_diff_density_max 2.246
_refine_diff_density_min -0.980
_refine_diff_density_rms 0.217
_refine_ls_extinction_method none
_refine_ls_goodness_of_fit_ref 1.066
_refine_ls_hydrogen_treatment mixed
_refine_ls_matrix_type full
_refine_ls_number_parameters 738
_refine_ls_number_reflns 9335
_refine_ls_number_restraints 0
_refine_ls_restrained_S_all 1.066
_refine_ls_R_factor_all 0.1272
_refine_ls_R_factor_gt 0.0990
_refine_ls_shift/su_max 0.000
_refine_ls_shift/su_mean 0.000
_refine_ls_structure_factor_coef Fsqd
_refine_ls_weighting_details 'calc w=1/[\s^2^(Fo^2^)+(0.1038P)^2^+252.8041P] where P=(Fo^2^+2Fc^2^)/3'
_refine_ls_weighting_scheme calc
_refine_ls_wR_factor_gt 0.2357
_refine_ls_wR_factor_ref 0.2576
_reflns_number_gt 7093
_reflns_number_total 9335
_reflns_threshold_expression >2sigma(I)
_cod_data_source_file J-Mater-Chem-C-2016-4-3431.cif
_cod_data_source_block a
_cod_depositor_comments
;
The following automatic conversions were performed:

data item '_exptl_absorpt_correction_type' value 'Multi-scan' was
changed to 'multi-scan' in accordance with the built-in table derived
from the CIF Core dictionary named 'cif_core.dic' version 2.4.5 last
updated on 2014-11-21.

Automatic conversion script
Id: cif_fix_values 6909 2019-04-08 15:41:33Z antanas 
;
_cod_original_sg_symbol_H-M C2/c
_cod_database_code 7234672

loop_
_symmetry_equiv_pos_as_xyz
'x, y, z'
'-x, y, -z+1/2'
'x+1/2, y+1/2, z'
'-x+1/2, y+1/2, -z+1/2'
'-x, -y, -z'
'x, -y, z-1/2'
'-x+1/2, -y+1/2, -z'
'x+1/2, -y+1/2, z-1/2'

loop_
_atom_site_label
_atom_site_type_symbol
_atom_site_fract_x
_atom_site_fract_y
_atom_site_fract_z
_atom_site_U_iso_or_equiv
_atom_site_adp_type
_atom_site_occupancy
_atom_site_symmetry_multiplicity
_atom_site_calc_flag
_atom_site_refinement_flags
_atom_site_disorder_assembly
_atom_site_disorder_group
Zn1 Zn 0.43920(4) 0.38771(9) 0.75048(7) 0.0299(3) Uani 1 1 d . . .
Zn3 Zn 0.42777(3) 0.22488(8) 0.47921(6) 0.0210(3) Uani 1 1 d . . .
Zn4 Zn 0.38597(3) 0.09330(7) 0.23351(6) 0.0191(3) Uani 1 1 d . . .
C1 C 0.1600(2) 0.5649(6) 0.3981(5) 0.018(2) Uani 1 1 d . . .
C2 C 0.1414(3) 0.4730(6) 0.4006(5) 0.019(2) Uani 1 1 d . . .
H2A H 0.1570 0.4298 0.4264 0.022 Uiso 1 1 calc R . .
H2B H 0.1210 0.4801 0.4265 0.022 Uiso 1 1 calc R . .
C3 C 0.0727(3) 0.4270(7) 0.2524(6) 0.029(2) Uani 1 1 d . . .
C4 C 0.0955(3) 0.3928(7) 0.3173(5) 0.021(2) Uani 1 1 d . . .
H4A H 0.0832 0.4023 0.3590 0.025 Uiso 1 1 calc R . .
H4B H 0.0988 0.3277 0.3123 0.025 Uiso 1 1 calc R . .
C5 C 0.1080(4) 0.1830(10) 0.1787(7) 0.051(4) Uani 1 1 d . . .
C6 C 0.1313(3) 0.2298(7) 0.1303(5) 0.024(2) Uani 1 1 d . . .
H6A H 0.1310 0.1944 0.0868 0.029 Uiso 1 1 calc R . .
H6B H 0.1212 0.2888 0.1174 0.029 Uiso 1 1 calc R . .
C7 C 0.2219(3) 0.2209(6) 0.0935(5) 0.023(2) Uani 1 1 d . . .
C8 C 0.1949(3) 0.1820(7) 0.1383(6) 0.025(2) Uani 1 1 d . . .
H8A H 0.1838 0.1308 0.1127 0.029 Uiso 1 1 calc R . .
H8B H 0.2073 0.1583 0.1819 0.029 Uiso 1 1 calc R . .
C9 C 0.1569(2) 0.3968(6) 0.2944(5) 0.019(2) Uani 1 1 d . . .
C10 C 0.1752(3) 0.3031(6) 0.2134(5) 0.0176(19) Uani 1 1 d . . .
C11 C 0.2150(3) 0.3775(6) 0.2884(5) 0.0172(19) Uani 1 1 d . . .
C12 C 0.2554(3) 0.4737(6) 0.3642(6) 0.024(2) Uani 1 1 d . . .
H12A H 0.2349 0.4857 0.3889 0.029 Uiso 1 1 d R . .
H12B H 0.2603 0.5280 0.3378 0.029 Uiso 1 1 d R . .
C13 C 0.2791(3) 0.3740(6) 0.2761(5) 0.023(2) Uani 1 1 d . . .
H13A H 0.2842 0.4242 0.2455 0.027 Uiso 1 1 d R . .
H13B H 0.2740 0.3207 0.2466 0.027 Uiso 1 1 d R . .
C14 C 0.2858(3) 0.4528(7) 0.4174(5) 0.024(2) Uani 1 1 d . . .
H14A H 0.2912 0.5059 0.4471 0.029 Uiso 1 1 d R . .
H14B H 0.2796 0.4035 0.4479 0.029 Uiso 1 1 d R . .
C15 C 0.3103(3) 0.3557(7) 0.3297(5) 0.024(2) Uani 1 1 d . . .
H15A H 0.3068 0.2983 0.3534 0.028 Uiso 1 1 d R . .
H15B H 0.3310 0.3495 0.3046 0.028 Uiso 1 1 d R . .
C16 C 0.3487(3) 0.4407(6) 0.4172(5) 0.0166(19) Uani 1 1 d . . .
C17 C 0.3843(3) 0.5093(6) 0.5061(5) 0.018(2) Uani 1 1 d . . .
C18 C 0.4074(2) 0.4150(6) 0.4300(5) 0.0151(19) Uani 1 1 d . . .
C19 C 0.4137(3) 0.2384(6) 0.3284(5) 0.020(2) Uani 1 1 d . . .
C20 C 0.4331(2) 0.3297(6) 0.3376(5) 0.0179(19) Uani 1 1 d . . .
H20A H 0.4565 0.3229 0.3231 0.021 Uiso 1 1 d R . .
H20B H 0.4209 0.3749 0.3068 0.021 Uiso 1 1 d R . .
C21 C 0.4788(3) 0.3569(6) 0.5227(5) 0.022(2) Uani 1 1 d . . .
C22 C 0.4707(3) 0.3907(6) 0.4464(5) 0.022(2) Uani 1 1 d . . .
H22A H 0.4720 0.4566 0.4462 0.026 Uiso 1 1 d R . .
H22B H 0.4884 0.3677 0.4179 0.026 Uiso 1 1 d R . .
C23 C 0.4412(3) 0.5404(6) 0.6542(5) 0.022(2) Uani 1 1 d . . .
C24 C 0.4241(3) 0.5976(6) 0.5910(5) 0.024(2) Uani 1 1 d . . .
H24A H 0.4225 0.6604 0.6063 0.029 Uiso 1 1 d R . .
H24B H 0.4391 0.5960 0.5528 0.029 Uiso 1 1 d R . .
C25 C 0.3389(3) 0.6746(6) 0.5704(5) 0.022(2) Uani 1 1 d . . .
C26 C 0.3593(3) 0.5929(6) 0.6016(5) 0.021(2) Uani 1 1 d . . .
H26A H 0.3677 0.6062 0.6508 0.025 Uiso 1 1 d R . .
H26B H 0.3435 0.5414 0.6017 0.025 Uiso 1 1 d R . .
C27 C 0.3458(3) 0.0240(6) 0.3535(5) 0.023(2) Uani 1 1 d . . .
H27A H 0.3673 -0.0021 0.3688 0.027 Uiso 1 1 d R . .
C28 C 0.3126(3) 0.1176(7) 0.2772(5) 0.026(2) Uani 1 1 d . . .
H28A H 0.3109 0.1573 0.2387 0.032 Uiso 1 1 d R . .
C29 C 0.3172(3) 0.0042(6) 0.3913(5) 0.023(2) Uani 1 1 d . . .
H29A H 0.3196 -0.0351 0.4301 0.027 Uiso 1 1 d R . .
C30 C 0.2827(3) 0.1026(7) 0.3111(5) 0.025(2) Uani 1 1 d . . .
H30A H 0.2616 0.1305 0.2952 0.029 Uiso 1 1 d R . .
C31 C 0.2854(3) 0.0439(7) 0.3700(5) 0.023(2) Uani 1 1 d . . .
C32 C 0.2542(3) 0.0218(7) 0.4104(6) 0.027(2) Uani 1 1 d . . .
H32A H 0.2611 0.0329 0.4605 0.033 Uiso 1 1 d R . .
H32B H 0.2497 -0.0430 0.4052 0.033 Uiso 1 1 d R . .
C33 C 0.2195(3) 0.0710(7) 0.3909(6) 0.028(2) Uani 1 1 d . . .
H33A H 0.2017 0.0420 0.4161 0.033 Uiso 1 1 d R . .
H33B H 0.2128 0.0627 0.3403 0.033 Uiso 1 1 d R . .
C34 C 0.2192(3) 0.1744(7) 0.4073(6) 0.029(2) Uani 1 1 d . . .
H34A H 0.2375 0.1880 0.4453 0.034 Uiso 1 1 d R . .
H34B H 0.2243 0.2080 0.3654 0.034 Uiso 1 1 d R . .
C35 C 0.1845(3) 0.2049(6) 0.4294(5) 0.022(2) Uani 1 1 d . . .
C36 C 0.1821(3) 0.2579(6) 0.4907(6) 0.024(2) Uani 1 1 d . . .
H36A H 0.2025 0.2790 0.5163 0.028 Uiso 1 1 d R . .
C37 C 0.1527(3) 0.1778(7) 0.3925(5) 0.022(2) Uani 1 1 d . . .
H37A H 0.1525 0.1453 0.3501 0.026 Uiso 1 1 d R . .
C38 C 0.1507(3) 0.2789(6) 0.5138(5) 0.022(2) Uani 1 1 d . . .
H38A H 0.1502 0.3150 0.5542 0.026 Uiso 1 1 d R . .
C39 C 0.1215(3) 0.1995(7) 0.4194(5) 0.023(2) Uani 1 1 d . . .
H39A H 0.1008 0.1791 0.3948 0.028 Uiso 1 1 d R . .
O1 O 0.14919(18) 0.6225(4) 0.3516(3) 0.0174(14) Uani 1 1 d . . .
O2 O 0.18489(18) 0.5796(4) 0.4463(3) 0.0206(14) Uani 1 1 d . . .
O3 O 0.0441(2) 0.3832(6) 0.2368(4) 0.041(2) Uani 1 1 d . . .
O4 O 0.08147(19) 0.4962(5) 0.2184(4) 0.0261(16) Uani 1 1 d . . .
O5 O 0.0743(3) 0.1951(9) 0.1658(7) 0.082(4) Uani 1 1 d . . .
O6 O 0.1203(4) 0.1328(8) 0.2284(5) 0.079(4) Uani 1 1 d . . .
O7 O 0.21604(19) 0.2933(4) 0.0595(4) 0.0248(15) Uani 1 1 d . . .
O8 O 0.2483(2) 0.1725(5) 0.0918(5) 0.0333(19) Uani 1 1 d . . .
O9 O 0.5051(2) 0.3913(5) 0.5566(4) 0.0355(19) Uani 1 1 d . . .
O10 O 0.45957(19) 0.2962(5) 0.5475(4) 0.0253(15) Uani 1 1 d . . .
O11 O 0.4040(2) 0.2185(5) 0.2637(4) 0.0263(16) Uani 1 1 d . . .
O12 O 0.40994(19) 0.1875(4) 0.3802(4) 0.0232(15) Uani 1 1 d . . .
O13 O 0.46940(18) 0.5716(5) 0.6845(4) 0.0255(16) Uani 1 1 d . . .
O14 O 0.4254(2) 0.4692(5) 0.6693(4) 0.0278(17) Uani 1 1 d . . .
O15 O 0.30889(19) 0.6861(5) 0.5920(4) 0.0256(16) Uani 1 1 d . . .
O16 O 0.3515(2) 0.7244(5) 0.5268(4) 0.0295(17) Uani 1 1 d . . .
O17 O 0.4608(2) 0.2848(5) 0.7005(4) 0.038(2) Uani 1 1 d . . .
H17A H 0.4558 0.2874 0.6557 0.056 Uiso 1 1 d R . .
H17B H 0.4548 0.2333 0.7158 0.056 Uiso 1 1 d R . .
O18 O 0.4728(3) 0.4539(6) 0.8158(4) 0.046(2) Uani 1 1 d . . .
H18A H 0.4799 0.4336 0.8569 0.068 Uiso 1 1 d R . .
H18B H 0.4911 0.4807 0.8051 0.068 Uiso 1 1 d R . .
O19 O 0.43718(19) 0.0977(5) 0.5195(4) 0.0271(16) Uani 1 1 d . . .
H19B H 0.4180 0.0770 0.5319 0.041 Uiso 1 1 d R . .
H19A H 0.4428 0.0664 0.4845 0.041 Uiso 1 1 d R . .
O20 O 0.4275(2) 0.1025(5) 0.1575(4) 0.0303(17) Uani 1 1 d . . .
H20C H 0.4183 0.1093 0.1149 0.046 Uiso 1 1 d R . .
H20D H 0.4402 0.0550 0.1598 0.046 Uiso 1 1 d R . .
N1 N 0.1302(2) 0.4364(5) 0.3296(4) 0.0210(18) Uani 1 1 d . . .
N2 N 0.1671(2) 0.2433(6) 0.1582(4) 0.0228(18) Uani 1 1 d . . .
N3 N 0.1473(2) 0.3426(5) 0.2397(4) 0.0171(16) Uani 1 1 d . . .
N4 N 0.2090(2) 0.3148(5) 0.2358(4) 0.0198(17) Uani 1 1 d . . .
N5 N 0.1895(2) 0.4189(5) 0.3206(4) 0.0200(17) Uani 1 1 d . . .
N6 N 0.2481(2) 0.3970(5) 0.3145(5) 0.0221(18) Uani 1 1 d . . .
N7 N 0.3166(2) 0.4272(5) 0.3837(5) 0.0216(18) Uani 1 1 d . . .
N8 N 0.3764(2) 0.3980(5) 0.3925(4) 0.0153(16) Uani 1 1 d . . .
N9 N 0.3513(2) 0.4960(5) 0.4763(4) 0.0169(16) Uani 1 1 d . . .
N10 N 0.41374(19) 0.4706(5) 0.4863(4) 0.0150(16) Uani 1 1 d . . .
N11 N 0.3894(2) 0.5668(5) 0.5636(4) 0.0170(16) Uani 1 1 d . . .
N12 N 0.4357(2) 0.3625(5) 0.4131(4) 0.0173(16) Uani 1 1 d . . .
N13 N 0.1196(2) 0.2488(5) 0.4793(4) 0.0177(17) Uani 1 1 d . . .
N14 N 0.3437(2) 0.0790(5) 0.2962(4) 0.0183(17) Uani 1 1 d . . .
Zn2 Zn 0.20815(3) 0.30125(7) -0.04664(6) 0.0210(3) Uani 1 1 d . . .
O3W O 0.4554(3) -0.0009(8) 0.4127(5) 0.064(3) Uani 1 1 d . . .
O5W O 0.4887(2) 0.1811(6) 0.4322(5) 0.043(2) Uani 1 1 d . . .
H3WA H 0.4419 -0.0006 0.3742 0.064 Uiso 1 1 d R . .
H3WB H 0.4761 -0.0119 0.4025 0.064 Uiso 1 1 d R . .
H5WA H 0.4980 0.1992 0.3957 0.064 Uiso 1 1 d R . .
H5WB H 0.5044 0.1809 0.4675 0.064 Uiso 1 1 d R . .
O1W O 0.4825(4) 0.0400(9) 0.6358(8) 0.097(4) Uiso 1 1 d . . .
H1WA H 0.4691 0.0579 0.5999 0.146 Uiso 1 1 d R . .
H1WB H 0.4753 0.0627 0.6730 0.146 Uiso 1 1 d R . .
O4W O 0.4029(3) 0.1441(7) 0.0239(5) 0.056(3) Uani 1 1 d . . .
H4WA H 0.4109 0.1719 -0.0103 0.084 Uiso 1 1 d R . .
H4WB H 0.3851 0.1747 0.0332 0.084 Uiso 1 1 d R . .
O6W O 0.4795(2) 0.2408(5) 0.1868(4) 0.0321(18) Uani 1 1 d . . .
H6WA H 0.4729 0.2960 0.1842 0.048 Uiso 1 1 d R . .
H6WB H 0.4617 0.2069 0.1769 0.048 Uiso 1 1 d R . .
O2W O 0.4562(3) -0.1930(8) 0.4456(6) 0.075(3) Uiso 1 1 d . . .
H2WA H 0.4555 -0.1372 0.4337 0.112 Uiso 1 1 d R . .
H2WB H 0.4468 -0.2242 0.4108 0.112 Uiso 1 1 d R . .

loop_
_atom_site_aniso_label
_atom_site_aniso_U_11
_atom_site_aniso_U_22
_atom_site_aniso_U_33
_atom_site_aniso_U_23
_atom_site_aniso_U_13
_atom_site_aniso_U_12
Zn1 0.0367(8) 0.0296(7) 0.0224(6) 0.0031(5) -0.0021(5) -0.0007(5)
Zn3 0.0245(7) 0.0211(6) 0.0170(6) -0.0008(4) 0.0001(4) -0.0043(5)
Zn4 0.0194(6) 0.0209(6) 0.0169(6) -0.0035(4) 0.0009(4) -0.0021(4)
C1 0.013(5) 0.023(5) 0.017(5) 0.001(4) 0.004(4) -0.001(4)
C2 0.022(5) 0.012(4) 0.021(5) 0.003(4) 0.003(4) -0.002(4)
C3 0.028(6) 0.024(5) 0.035(6) 0.004(5) 0.003(5) -0.002(4)
C4 0.023(5) 0.025(5) 0.014(5) 0.001(4) 0.006(4) -0.006(4)
C5 0.065(10) 0.063(9) 0.031(7) -0.024(7) 0.026(7) -0.043(8)
C6 0.025(6) 0.032(5) 0.017(5) -0.010(4) 0.006(4) -0.009(4)
C7 0.034(6) 0.017(5) 0.019(5) -0.006(4) 0.002(4) -0.004(4)
C8 0.030(6) 0.018(5) 0.026(5) -0.001(4) 0.005(4) 0.002(4)
C9 0.014(5) 0.019(5) 0.026(5) 0.010(4) 0.005(4) -0.002(4)
C10 0.027(6) 0.016(4) 0.010(4) -0.001(3) 0.004(4) -0.002(4)
C11 0.022(5) 0.012(4) 0.017(5) 0.003(4) -0.003(4) -0.001(4)
C12 0.013(5) 0.016(5) 0.043(6) -0.012(4) -0.004(4) 0.000(4)
C13 0.022(6) 0.017(5) 0.027(5) 0.003(4) -0.006(4) 0.001(4)
C14 0.026(6) 0.022(5) 0.025(5) -0.004(4) 0.000(4) -0.006(4)
C15 0.020(5) 0.024(5) 0.027(5) -0.010(4) 0.002(4) -0.002(4)
C16 0.023(5) 0.010(4) 0.017(5) 0.003(3) -0.002(4) -0.001(4)
C17 0.026(5) 0.012(4) 0.013(4) 0.002(3) -0.006(4) -0.001(4)
C18 0.022(5) 0.011(4) 0.013(4) 0.001(3) 0.005(4) 0.001(4)
C19 0.019(5) 0.017(5) 0.024(5) -0.009(4) 0.004(4) 0.001(4)
C20 0.014(5) 0.023(5) 0.015(5) -0.001(4) -0.001(4) -0.007(4)
C21 0.017(5) 0.022(5) 0.025(5) -0.007(4) -0.001(4) 0.000(4)
C22 0.029(6) 0.014(4) 0.024(5) -0.005(4) 0.008(4) -0.001(4)
C23 0.029(6) 0.020(5) 0.017(5) -0.005(4) 0.004(4) 0.009(4)
C24 0.032(6) 0.017(5) 0.022(5) -0.002(4) -0.010(4) -0.002(4)
C25 0.025(6) 0.019(5) 0.021(5) -0.007(4) -0.007(4) 0.002(4)
C26 0.024(6) 0.014(4) 0.024(5) -0.001(4) 0.002(4) 0.003(4)
C27 0.018(5) 0.021(5) 0.030(6) 0.002(4) 0.011(4) 0.008(4)
C28 0.038(7) 0.025(5) 0.017(5) 0.000(4) 0.003(4) 0.002(4)
C29 0.033(6) 0.020(5) 0.016(5) 0.003(4) 0.010(4) 0.001(4)
C30 0.018(5) 0.030(5) 0.026(5) -0.008(4) 0.003(4) 0.002(4)
C31 0.031(6) 0.025(5) 0.014(5) -0.007(4) 0.010(4) -0.006(4)
C32 0.029(6) 0.025(5) 0.030(6) 0.004(4) 0.013(5) 0.000(4)
C33 0.028(6) 0.026(5) 0.031(6) -0.004(4) 0.010(5) -0.006(4)
C34 0.024(6) 0.027(5) 0.036(6) 0.009(5) 0.011(5) -0.001(4)
C35 0.030(6) 0.015(5) 0.022(5) 0.008(4) 0.007(4) -0.002(4)
C36 0.022(6) 0.019(5) 0.029(6) 0.008(4) -0.005(4) -0.005(4)
C37 0.024(6) 0.027(5) 0.014(5) 0.002(4) -0.001(4) 0.002(4)
C38 0.023(6) 0.017(5) 0.025(5) 0.001(4) -0.002(4) 0.000(4)
C39 0.024(6) 0.025(5) 0.018(5) 0.000(4) -0.008(4) -0.001(4)
O1 0.025(4) 0.018(3) 0.009(3) 0.002(2) 0.004(3) 0.002(3)
O2 0.025(4) 0.018(3) 0.017(3) 0.000(3) -0.002(3) -0.001(3)
O3 0.038(5) 0.046(5) 0.036(5) 0.004(4) -0.010(4) -0.016(4)
O4 0.029(4) 0.027(4) 0.021(4) 0.005(3) -0.006(3) -0.003(3)
O5 0.068(8) 0.103(9) 0.081(8) -0.038(7) 0.044(7) -0.059(7)
O6 0.140(12) 0.065(7) 0.032(6) 0.001(5) 0.005(6) -0.061(7)
O7 0.030(4) 0.018(3) 0.026(4) 0.002(3) 0.001(3) -0.002(3)
O8 0.029(4) 0.016(3) 0.059(5) 0.010(3) 0.024(4) 0.009(3)
O9 0.036(5) 0.041(4) 0.028(4) 0.004(3) -0.010(3) -0.015(4)
O10 0.023(4) 0.027(4) 0.026(4) 0.004(3) 0.002(3) -0.002(3)
O11 0.034(4) 0.029(4) 0.016(3) -0.007(3) 0.005(3) -0.009(3)
O12 0.030(4) 0.017(3) 0.023(4) -0.001(3) 0.004(3) -0.007(3)
O13 0.020(4) 0.031(4) 0.025(4) 0.000(3) -0.002(3) -0.009(3)
O14 0.035(5) 0.022(4) 0.025(4) 0.008(3) -0.002(3) -0.003(3)
O15 0.025(4) 0.022(4) 0.030(4) 0.001(3) 0.001(3) 0.004(3)
O16 0.039(5) 0.024(4) 0.026(4) 0.002(3) 0.006(3) 0.006(3)
O17 0.058(6) 0.022(4) 0.032(4) 0.000(3) 0.003(4) 0.003(4)
O18 0.063(6) 0.046(5) 0.026(4) 0.005(4) -0.006(4) -0.031(4)
O19 0.025(4) 0.029(4) 0.028(4) 0.005(3) 0.006(3) 0.001(3)
O20 0.028(4) 0.038(4) 0.025(4) -0.004(3) 0.002(3) 0.003(3)
N1 0.018(4) 0.023(4) 0.023(4) 0.007(3) 0.003(3) -0.007(3)
N2 0.021(5) 0.025(4) 0.023(4) -0.002(3) 0.003(3) -0.006(3)
N3 0.012(4) 0.019(4) 0.021(4) 0.000(3) 0.004(3) -0.004(3)
N4 0.021(5) 0.017(4) 0.021(4) -0.006(3) 0.002(3) -0.003(3)
N5 0.022(5) 0.014(4) 0.023(4) 0.003(3) -0.003(3) 0.001(3)
N6 0.009(4) 0.021(4) 0.034(5) -0.008(4) -0.003(3) 0.001(3)
N7 0.017(4) 0.020(4) 0.027(5) -0.003(3) -0.004(3) 0.006(3)
N8 0.012(4) 0.016(4) 0.017(4) -0.002(3) -0.002(3) -0.001(3)
N9 0.017(4) 0.014(4) 0.020(4) 0.002(3) -0.001(3) 0.001(3)
N10 0.009(4) 0.018(4) 0.017(4) -0.005(3) -0.001(3) -0.004(3)
N11 0.015(4) 0.018(4) 0.019(4) -0.007(3) 0.003(3) -0.003(3)
N12 0.017(4) 0.021(4) 0.015(4) -0.006(3) 0.004(3) -0.006(3)
N13 0.013(4) 0.024(4) 0.015(4) -0.004(3) -0.004(3) 0.000(3)
N14 0.018(4) 0.016(4) 0.021(4) -0.006(3) 0.000(3) 0.003(3)
Zn2 0.0234(6) 0.0177(6) 0.0219(6) 0.0018(4) 0.0029(5) 0.0009(4)
O3W 0.071(7) 0.087(8) 0.028(5) -0.015(5) -0.014(5) 0.034(6)
O5W 0.044(6) 0.045(5) 0.037(5) 0.001(4) 0.001(4) -0.004(4)
O4W 0.048(6) 0.072(7) 0.051(6) 0.012(5) 0.014(5) 0.023(5)
O6W 0.031(5) 0.028(4) 0.038(5) -0.003(3) 0.004(3) -0.003(3)

loop_
_atom_type_symbol
_atom_type_description
_atom_type_scat_dispersion_real
_atom_type_scat_dispersion_imag
_atom_type_scat_source
C C 0.0033 0.0016 'International Tables Vol C Tables 4.2.6.8 and 6.1.1.4'
H H 0.0000 0.0000 'International Tables Vol C Tables 4.2.6.8 and 6.1.1.4'
N N 0.0061 0.0033 'International Tables Vol C Tables 4.2.6.8 and 6.1.1.4'
O O 0.0106 0.0060 'International Tables Vol C Tables 4.2.6.8 and 6.1.1.4'
Zn Zn 0.2839 1.4301 'International Tables Vol C Tables 4.2.6.8 and 6.1.1.4'

loop_
_geom_angle_atom_site_label_1
_geom_angle_atom_site_label_2
_geom_angle_atom_site_label_3
_geom_angle
_geom_angle_site_symmetry_1
_geom_angle_site_symmetry_3
O18 Zn1 O14 107.2(3) . .
O18 Zn1 O17 113.2(4) . .
O14 Zn1 O17 100.6(3) . .
O18 Zn1 O5 90.6(4) . 7_556
O14 Zn1 O5 150.3(5) . 7_556
O17 Zn1 O5 93.6(4) . 7_556
O18 Zn1 O6 122.8(4) . 7_556
O14 Zn1 O6 91.2(4) . 7_556
O17 Zn1 O6 115.7(4) . 7_556
O5 Zn1 O6 59.0(5) 7_556 7_556
O18 Zn1 C5 109.1(4) . 7_556
O14 Zn1 C5 120.1(5) . 7_556
O17 Zn1 C5 106.6(4) . 7_556
O5 Zn1 C5 30.2(5) 7_556 7_556
O6 Zn1 C5 28.8(5) 7_556 7_556
O10 Zn3 O12 151.8(3) . .
O10 Zn3 O19 99.7(3) . .
O12 Zn3 O19 97.3(3) . .
O10 Zn3 N13 99.3(3) . 7_556
O12 Zn3 N13 100.0(3) . 7_556
O19 Zn3 N13 99.1(3) . 7_556
O10 Zn3 N12 77.9(3) . .
O12 Zn3 N12 78.2(3) . .
O19 Zn3 N12 159.4(3) . .
N13 Zn3 N12 101.5(3) 7_556 .
O11 Zn4 O1 102.1(3) . 4_545
O11 Zn4 O4 109.4(3) . 4_545
O1 Zn4 O4 145.4(3) 4_545 4_545
O11 Zn4 N14 101.1(3) . .
O1 Zn4 N14 88.7(3) 4_545 .
O4 Zn4 N14 98.7(3) 4_545 .
O11 Zn4 O20 83.2(3) . .
O1 Zn4 O20 86.6(3) 4_545 .
O4 Zn4 O20 83.4(3) 4_545 .
N14 Zn4 O20 174.2(3) . .
O1 C1 O2 123.8(9) . .
O1 C1 C2 119.5(8) . .
O2 C1 C2 116.6(8) . .
N1 C2 C1 112.9(7) . .
N1 C2 H2A 109.0 . .
C1 C2 H2A 109.0 . .
N1 C2 H2B 109.0 . .
C1 C2 H2B 109.0 . .
H2A C2 H2B 107.8 . .
O4 C3 O3 123.6(10) . .
O4 C3 C4 120.9(9) . .
O3 C3 C4 115.4(9) . .
N1 C4 C3 114.9(8) . .
N1 C4 H4A 108.5 . .
C3 C4 H4A 108.5 . .
N1 C4 H4B 108.5 . .
C3 C4 H4B 108.5 . .
H4A C4 H4B 107.5 . .
O6 C5 O5 120.8(13) . .
O6 C5 C6 121.5(14) . .
O5 C5 C6 117.7(14) . .
O6 C5 Zn1 66.7(8) . 7_556
O5 C5 Zn1 54.1(7) . 7_556
C6 C5 Zn1 171.8(12) . 7_556
N2 C6 C5 116.5(10) . .
N2 C6 H6A 108.2 . .
C5 C6 H6A 108.2 . .
N2 C6 H6B 108.2 . .
C5 C6 H6B 108.2 . .
H6A C6 H6B 107.3 . .
O8 C7 O7 125.3(10) . .
O8 C7 C8 113.9(9) . .
O7 C7 C8 120.8(9) . .
N2 C8 C7 117.7(8) . .
N2 C8 H8A 107.9 . .
C7 C8 H8A 107.9 . .
N2 C8 H8B 107.9 . .
C7 C8 H8B 107.9 . .
H8A C8 H8B 107.2 . .
N3 C9 N5 127.5(9) . .
N3 C9 N1 117.4(8) . .
N5 C9 N1 115.1(9) . .
N4 C10 N3 127.3(8) . .
N4 C10 N2 117.3(8) . .
N3 C10 N2 115.3(9) . .
N6 C11 N5 116.2(8) . .
N6 C11 N4 119.7(9) . .
N5 C11 N4 124.0(9) . .
N6 C12 C14 110.8(8) . .
N6 C12 H12A 109.5 . .
C14 C12 H12A 109.4 . .
N6 C12 H12B 109.5 . .
C14 C12 H12B 109.5 . .
H12A C12 H12B 108.0 . .
N6 C13 C15 109.5(8) . .
N6 C13 H13A 109.8 . .
C15 C13 H13A 109.8 . .
N6 C13 H13B 109.7 . .
C15 C13 H13B 109.8 . .
H13A C13 H13B 108.2 . .
N7 C14 C12 112.1(9) . .
N7 C14 H14A 109.2 . .
C12 C14 H14A 109.2 . .
N7 C14 H14B 109.2 . .
C12 C14 H14B 109.2 . .
H14A C14 H14B 107.9 . .
N7 C15 C13 113.4(8) . .
N7 C15 H15A 108.9 . .
C13 C15 H15A 108.9 . .
N7 C15 H15B 108.9 . .
C13 C15 H15B 108.9 . .
H15A C15 H15B 107.7 . .
N7 C16 N8 119.0(8) . .
N7 C16 N9 117.1(8) . .
N8 C16 N9 123.9(8) . .
N9 C17 N10 127.0(8) . .
N9 C17 N11 118.0(9) . .
N10 C17 N11 115.0(8) . .
N10 C18 N8 127.4(8) . .
N10 C18 N12 115.9(8) . .
N8 C18 N12 116.4(8) . .
O12 C19 O11 124.4(9) . .
O12 C19 C20 121.9(8) . .
O11 C19 C20 113.5(8) . .
N12 C20 C19 111.8(7) . .
N12 C20 H20A 109.2 . .
C19 C20 H20A 109.3 . .
N12 C20 H20B 109.3 . .
C19 C20 H20B 109.3 . .
H20A C20 H20B 107.9 . .
O9 C21 O10 124.3(10) . .
O9 C21 C22 115.3(9) . .
O10 C21 C22 120.4(9) . .
N12 C22 C21 113.4(8) . .
N12 C22 H22A 108.9 . .
C21 C22 H22A 108.9 . .
N12 C22 H22B 108.9 . .
C21 C22 H22B 108.9 . .
H22A C22 H22B 107.7 . .
O14 C23 O13 127.9(9) . .
O14 C23 C24 116.8(9) . .
O13 C23 C24 115.4(9) . .
N11 C24 C23 114.0(8) . .
N11 C24 H24A 108.7 . .
C23 C24 H24A 108.8 . .
N11 C24 H24B 108.8 . .
C23 C24 H24B 108.8 . .
H24A C24 H24B 107.7 . .
O16 C25 O15 124.3(9) . .
O16 C25 C26 120.2(10) . .
O15 C25 C26 115.5(9) . .
O16 C25 Zn2 76.9(6) . 4
O15 C25 Zn2 47.5(5) . 4
C26 C25 Zn2 162.6(8) . 4
N11 C26 C25 114.7(8) . .
N11 C26 H26A 108.6 . .
C25 C26 H26A 108.6 . .
N11 C26 H26B 108.6 . .
C25 C26 H26B 108.6 . .
H26A C26 H26B 107.6 . .
N14 C27 C29 123.3(9) . .
N14 C27 H27A 118.3 . .
C29 C27 H27A 118.4 . .
N14 C28 C30 124.5(10) . .
N14 C28 H28A 117.7 . .
C30 C28 H28A 117.7 . .
C31 C29 C27 118.9(9) . .
C31 C29 H29A 120.6 . .
C27 C29 H29A 120.6 . .
C28 C30 C31 117.8(10) . .
C28 C30 H30A 121.0 . .
C31 C30 H30A 121.1 . .
C29 C31 C30 118.8(9) . .
C29 C31 C32 119.0(9) . .
C30 C31 C32 122.2(10) . .
C31 C32 C33 119.4(9) . .
C31 C32 H32A 107.5 . .
C33 C32 H32A 107.5 . .
C31 C32 H32B 107.5 . .
C33 C32 H32B 107.5 . .
H32A C32 H32B 107.0 . .
C32 C33 C34 116.0(9) . .
C32 C33 H33A 108.2 . .
C34 C33 H33A 108.3 . .
C32 C33 H33B 108.3 . .
C34 C33 H33B 108.3 . .
H33A C33 H33B 107.4 . .
C35 C34 C33 111.7(8) . .
C35 C34 H34A 109.2 . .
C33 C34 H34A 109.3 . .
C35 C34 H34B 109.3 . .
C33 C34 H34B 109.3 . .
H34A C34 H34B 107.9 . .
C37 C35 C36 116.0(9) . .
C37 C35 C34 122.0(9) . .
C36 C35 C34 121.8(10) . .
C38 C36 C35 121.7(10) . .
C38 C36 H36A 119.1 . .
C35 C36 H36A 119.2 . .
C39 C37 C35 119.6(9) . .
C39 C37 H37A 120.1 . .
C35 C37 H37A 120.2 . .
C36 C38 N13 122.1(9) . .
C36 C38 H38A 118.9 . .
N13 C38 H38A 119.0 . .
N13 C39 C37 123.7(9) . .
N13 C39 H39A 118.2 . .
C37 C39 H39A 118.2 . .
C1 O1 Zn4 123.6(6) . 4
C1 O2 Zn2 120.3(6) . 6_566
C3 O4 Zn4 121.1(7) . 4
C5 O5 Zn1 95.6(10) . 7_556
C5 O6 Zn1 84.5(10) . 7_556
C7 O7 Zn2 124.4(6) . .
C7 O8 Zn2 128.6(7) . 7
C21 O10 Zn3 118.1(6) . .
C19 O11 Zn4 122.4(6) . .
C19 O12 Zn3 120.6(6) . .
C23 O14 Zn1 125.7(7) . .
C25 O15 Zn2 104.2(6) . 4
C25 O16 Zn2 75.6(6) . 4
Zn1 O17 H17A 111.7 . .
Zn1 O17 H17B 111.7 . .
H17A O17 H17B 109.7 . .
Zn1 O18 H18A 122.1 . .
Zn1 O18 H18B 126.3 . .
H18A O18 H18B 100.5 . .
Zn3 O19 H19B 107.9 . .
Zn3 O19 H19A 104.8 . .
H19B O19 H19A 108.3 . .
Zn4 O20 H20C 110.8 . .
Zn4 O20 H20D 111.0 . .
H20C O20 H20D 109.0 . .
C9 N1 C2 115.2(8) . .
C9 N1 C4 115.9(8) . .
C2 N1 C4 118.5(8) . .
C10 N2 C6 120.0(8) . .
C10 N2 C8 118.1(9) . .
C6 N2 C8 120.9(8) . .
C9 N3 C10 112.1(8) . .
C10 N4 C11 114.0(8) . .
C9 N5 C11 114.7(8) . .
C11 N6 C12 120.4(8) . .
C11 N6 C13 123.0(8) . .
C12 N6 C13 111.9(8) . .
C16 N7 C14 120.5(8) . .
C16 N7 C15 120.6(8) . .
C14 N7 C15 114.2(8) . .
C18 N8 C16 114.6(8) . .
C17 N9 C16 114.2(8) . .
C18 N10 C17 112.8(8) . .
C17 N11 C24 121.6(8) . .
C17 N11 C26 119.4(8) . .
C24 N11 C26 118.8(8) . .
C18 N12 C22 116.1(7) . .
C18 N12 C20 114.8(8) . .
C22 N12 C20 117.5(7) . .
C18 N12 Zn3 101.7(5) . .
C22 N12 Zn3 99.9(5) . .
C20 N12 Zn3 102.9(5) . .
C39 N13 C38 116.8(9) . .
C39 N13 Zn3 122.5(6) . 7_556
C38 N13 Zn3 120.7(6) . 7_556
C28 N14 C27 116.6(9) . .
C28 N14 Zn4 121.5(7) . .
C27 N14 Zn4 121.6(6) . .
O2 Zn2 O15 127.3(3) 6_565 4_545
O2 Zn2 O8 101.2(3) 6_565 7
O15 Zn2 O8 103.6(3) 4_545 7
O2 Zn2 O7 98.1(3) 6_565 .
O15 Zn2 O7 113.2(3) 4_545 .
O8 Zn2 O7 113.2(3) 7 .
O2 Zn2 C25 108.8(3) 6_565 4_545
O15 Zn2 C25 28.3(3) 4_545 4_545
O8 Zn2 C25 131.6(3) 7 4_545
O7 Zn2 C25 99.3(3) . 4_545
O2 Zn2 O16 89.7(3) 6_565 4_545
O15 Zn2 O16 55.7(3) 4_545 4_545
O8 Zn2 O16 158.7(3) 7 4_545
O7 Zn2 O16 82.9(3) . 4_545
C25 Zn2 O16 27.4(3) 4_545 4_545
H3WA O3W H3WB 108.1 . .
H5WA O5W H5WB 108.4 . .
H1WA O1W H1WB 108.3 . .
H4WA O4W H4WB 105.3 . .
H6WA O6W H6WB 108.7 . .
H2WA O2W H2WB 108.5 . .

loop_
_geom_bond_atom_site_label_1
_geom_bond_atom_site_label_2
_geom_bond_distance
_geom_bond_site_symmetry_2
Zn1 O18 1.950(8) .
Zn1 O14 1.974(7) .
Zn1 O17 2.007(8) .
Zn1 O5 2.100(12) 7_556
Zn1 O6 2.379(14) 7_556
Zn1 C5 2.578(12) 7_556
Zn3 O10 1.981(7) .
Zn3 O12 2.000(7) .
Zn3 O19 2.036(7) .
Zn3 N13 2.090(8) 7_556
Zn3 N12 2.412(8) .
Zn4 O11 2.027(7) .
Zn4 O1 2.034(7) 4_545
Zn4 O4 2.046(7) 4_545
Zn4 N14 2.116(8) .
Zn4 O20 2.255(8) .
C1 O1 1.259(11) .
C1 O2 1.268(12) .
C1 C2 1.532(12) .
C2 N1 1.466(12) .
C2 H2A 0.9700 .
C2 H2B 0.9700 .
C3 O4 1.267(13) .
C3 O3 1.280(13) .
C3 C4 1.516(14) .
C4 N1 1.474(12) .
C4 H4A 0.9700 .
C4 H4B 0.9700 .
C5 O6 1.248(19) .
C5 O5 1.30(2) .
C5 C6 1.508(15) .
C5 Zn1 2.578(12) 7_556
C6 N2 1.437(13) .
C6 H6A 0.9700 .
C6 H6B 0.9700 .
C7 O8 1.244(13) .
C7 O7 1.251(12) .
C7 C8 1.514(14) .
C8 N2 1.475(13) .
C8 H8A 0.9700 .
C8 H8B 0.9700 .
C9 N3 1.325(13) .
C9 N5 1.337(13) .
C9 N1 1.404(13) .
C10 N4 1.334(13) .
C10 N3 1.356(12) .
C10 N2 1.373(12) .
C11 N6 1.345(12) .
C11 N5 1.349(13) .
C11 N4 1.357(12) .
C12 N6 1.476(12) .
C12 C14 1.492(14) .
C12 H12A 0.9693 .
C12 H12B 0.9702 .
C13 N6 1.494(13) .
C13 C15 1.512(13) .
C13 H13A 0.9701 .
C13 H13B 0.9700 .
C14 N7 1.448(13) .
C14 H14A 0.9697 .
C14 H14B 0.9700 .
C15 N7 1.466(12) .
C15 H15A 0.9698 .
C15 H15B 0.9702 .
C16 N7 1.343(12) .
C16 N8 1.358(12) .
C16 N9 1.375(12) .
C17 N9 1.347(12) .
C17 N10 1.350(13) .
C17 N11 1.373(12) .
C18 N10 1.343(12) .
C18 N8 1.343(12) .
C18 N12 1.394(12) .
C19 O12 1.250(12) .
C19 O11 1.273(12) .
C19 C20 1.536(12) .
C20 N12 1.497(11) .
C20 H20A 0.9700 .
C20 H20B 0.9700 .
C21 O9 1.248(12) .
C21 O10 1.275(12) .
C21 C22 1.524(14) .
C22 N12 1.484(12) .
C22 H22A 0.9700 .
C22 H22B 0.9702 .
C23 O14 1.255(12) .
C23 O13 1.258(12) .
C23 C24 1.549(13) .
C24 N11 1.451(12) .
C24 H24A 0.9702 .
C24 H24B 0.9699 .
C25 O16 1.236(13) .
C25 O15 1.272(13) .
C25 C26 1.519(13) .
C25 Zn2 2.600(10) 4
C26 N11 1.472(12) .
C26 H26A 0.9701 .
C26 H26B 0.9701 .
C27 N14 1.346(13) .
C27 C29 1.399(14) .
C27 H27A 0.9297 .
C28 N14 1.335(13) .
C28 C30 1.387(15) .
C28 H28A 0.9299 .
C29 C31 1.374(15) .
C29 H29A 0.9300 .
C30 C31 1.403(15) .
C30 H30A 0.9300 .
C31 C32 1.520(14) .
C32 C33 1.527(15) .
C32 H32A 0.9699 .
C32 H32B 0.9700 .
C33 C34 1.550(14) .
C33 H33A 0.9698 .
C33 H33B 0.9700 .
C34 C35 1.506(14) .
C34 H34A 0.9699 .
C34 H34B 0.9699 .
C35 C37 1.400(14) .
C35 C36 1.407(15) .
C36 C38 1.359(15) .
C36 H36A 0.9299 .
C37 C39 1.383(15) .
C37 H37A 0.9300 .
C38 N13 1.370(13) .
C38 H38A 0.9299 .
C39 N13 1.352(12) .
C39 H39A 0.9301 .
O1 Zn4 2.034(7) 4
O2 Zn2 1.963(7) 6_566
O4 Zn4 2.046(7) 4
O5 Zn1 2.100(12) 7_556
O6 Zn1 2.379(14) 7_556
O7 Zn2 1.998(7) .
O8 Zn2 1.990(7) 7
O15 Zn2 1.977(7) 4
O16 Zn2 2.615(8) 4
O17 H17A 0.8498 .
O17 H17B 0.8503 .
O18 H18A 0.8501 .
O18 H18B 0.8501 .
O19 H19B 0.8499 .
O19 H19A 0.8502 .
O20 H20C 0.8500 .
O20 H20D 0.8502 .
N13 Zn3 2.090(8) 7_556
Zn2 O2 1.963(7) 6_565
Zn2 O15 1.977(7) 4_545
Zn2 O8 1.990(7) 7
Zn2 C25 2.600(10) 4_545
Zn2 O16 2.615(8) 4_545
O3W H3WA 0.8492 .
O3W H3WB 0.8520 .
O5W H5WA 0.8497 .
O5W H5WB 0.8496 .
O1W H1WA 0.8501 .
O1W H1WB 0.8502 .
O4W H4WA 0.8500 .
O4W H4WB 0.8501 .
O6W H6WA 0.8500 .
O6W H6WB 0.8500 .
O2W H2WA 0.8500 .
O2W H2WB 0.8499 .
